data_8107462
loop_
_publ_author_name
'Wang, Li-Hua'
'Tai, Hao-Wen'
'Song, Gui-Quan'
'Tai, Xi-Shi'

_publ_section_title
;
 The crystal structure of
 aqua-bis{2-bromo-6-((2-(2-phenylacetyl)hydrazineylidene)methyl)phenolato-\k3
 N,O,O&#x2032;}-dimethylformamide-\k1 O-erbium(III) chloride --
 dimethylformamide -- water&#x00A0;(1/2/1), C39H49N7O9Br2ClEr
;
_journal_issue 3
_journal_name_full 'Zeitschrift f\"ur Kristallographie - New Crystal Structures'
_journal_page_first 437
_journal_page_last 439
_journal_paper_doi 10.1515/ncrs-2023-0014
_journal_volume 238
_journal_year 2023
_chemical_formula_moiety 'C84 H70 N4 O24 Yb2, 4(H2 O)'
_chemical_formula_sum 'C84 H78 N4 O28 Yb2'
_chemical_formula_weight 1937.58
_space_group_crystal_system triclinic
_space_group_IT_number 2
_space_group_name_Hall '-P 1'
_space_group_name_H-M_alt 'P -1'
_atom_sites_solution_hydrogens mixed
_atom_sites_solution_primary dual
_cell_angle_alpha 70.873(2)
_cell_angle_beta 80.281(2)
_cell_angle_gamma 65.810(2)
_cell_formula_units_Z 1
_cell_length_a 12.3164(9)
_cell_length_b 12.7581(9)
_cell_length_c 14.5023(11)
_cell_measurement_reflns_used 9859
_cell_measurement_temperature 296.15
_cell_measurement_theta_max 24.67
_cell_measurement_theta_min 2.39
_cell_volume 1962.4(3)
_computing_molecular_graphics 'Olex2 1.5 (Dolomanov et al., 2009)'
_computing_publication_material 'Olex2 1.5 (Dolomanov et al., 2009)'
_computing_structure_refinement 'SHELXL 2019/2 (Sheldrick, 2015)'
_computing_structure_solution 'SHELXT 2014/5 (Sheldrick, 2014)'
_diffrn_ambient_temperature 296.15
_diffrn_detector 'CCD area detector'
_diffrn_detector_area_resol_mean 5.6
_diffrn_detector_type 'Bruker SMART CCD 6000 area detector'
_diffrn_measured_fraction_theta_full 0.987
_diffrn_measured_fraction_theta_max 0.987
_diffrn_measurement_device 'three-circle diffractometer'
_diffrn_measurement_device_type 'Bruker SMART CCD 6000 area detector'
_diffrn_measurement_method '\w scans'
_diffrn_radiation_monochromator graphite
_diffrn_radiation_probe x-ray
_diffrn_radiation_type MoK\a
_diffrn_radiation_wavelength 0.71073
_diffrn_reflns_av_R_equivalents 0.0636
_diffrn_reflns_av_unetI/netI 0.0543
_diffrn_reflns_Laue_measured_fraction_full 0.987
_diffrn_reflns_Laue_measured_fraction_max 0.987
_diffrn_reflns_limit_h_max 14
_diffrn_reflns_limit_h_min -14
_diffrn_reflns_limit_k_max 15
_diffrn_reflns_limit_k_min -15
_diffrn_reflns_limit_l_max 17
_diffrn_reflns_limit_l_min -17
_diffrn_reflns_number 44757
_diffrn_reflns_point_group_measured_fraction_full 0.987
_diffrn_reflns_point_group_measured_fraction_max 0.987
_diffrn_reflns_theta_full 25.081
_diffrn_reflns_theta_max 25.081
_diffrn_reflns_theta_min 2.131
_diffrn_source 'sealed X-ray tube'
_diffrn_source_current 30.0
_diffrn_source_power 1.5
_diffrn_source_target Mo
_diffrn_source_voltage 50.0
_exptl_absorpt_coefficient_mu 2.456
_exptl_absorpt_correction_T_max 0.802
_exptl_absorpt_correction_T_min 0.731
_exptl_absorpt_correction_type multi-scan
_exptl_absorpt_process_details SADABS
_exptl_crystal_colour 'clear light colourless'
_exptl_crystal_colour_lustre clear
_exptl_crystal_colour_modifier light
_exptl_crystal_colour_primary colourless
_exptl_crystal_density_diffrn 1.640
_exptl_crystal_density_meas .
_exptl_crystal_description block
_exptl_crystal_F_000 974
_exptl_crystal_size_max 0.14
_exptl_crystal_size_mid 0.11
_exptl_crystal_size_min 0.09
_refine_diff_density_max 0.537
_refine_diff_density_min -0.707
_refine_diff_density_rms 0.116
_refine_ls_extinction_coef .
_refine_ls_extinction_method none
_refine_ls_goodness_of_fit_ref 1.070
_refine_ls_hydrogen_treatment constr
_refine_ls_matrix_type full
_refine_ls_number_parameters 536
_refine_ls_number_reflns 6893
_refine_ls_number_restraints 6
_refine_ls_restrained_S_all 1.073
_refine_ls_R_factor_all 0.0519
_refine_ls_R_factor_gt 0.0383
_refine_ls_shift/su_max 0.004
_refine_ls_shift/su_mean 0.000
_refine_ls_structure_factor_coef Fsqd
_refine_ls_weighting_details 'w=1/[\s^2^(Fo^2^)+(0.0219P)^2^+5.1294P] where P=(Fo^2^+2Fc^2^)/3'
_refine_ls_weighting_scheme calc
_refine_ls_wR_factor_gt 0.0717
_refine_ls_wR_factor_ref 0.0765
_reflns_Friedel_coverage 0.000
_reflns_Friedel_fraction_full .
_reflns_Friedel_fraction_max .
_reflns_number_gt 5870
_reflns_number_total 6893
_reflns_threshold_expression 'I > 2\s(I)'
_cod_data_source_file suppl_j_ncrs-2023-0014_suppl.cif
_cod_data_source_block 01
_cod_database_code 8107462
_shelx_space_group_comment
;
The symmetry employed for this shelxl refinement is uniquely defined
by the following loop, which should always be used as a source of
symmetry information in preference to the above space-group names.
They are only intended as comments.
;
_shelx_estimated_absorpt_t_max 0.809
_shelx_estimated_absorpt_t_min 0.725
_olex2_refinement_description
;
1. Fixed Uiso
 At 1.2 times of:
  All C(H) groups, All C(H,H) groups
 At 1.5 times of:
  All C(H,H,H) groups, All O(H,H) groups
2. Uiso/Uaniso restraints and constraints
Uanis(O14) \\sim Ueq: with sigma of 0.01 and sigma for terminal atoms of 0.02
3.a Free rotating group:
 O14(H14C,H14D), O13(H13A,H13B)
3.b Secondary CH2 refined with riding coordinates:
 C14(H14A,H14B), C24(H24A,H24B), C33(H33A,H33B)
3.c Aromatic/amide H refined with riding coordinates:
 C3(H3), C4(H4), C5(H5), C6(H6), C7(H7), C10(H10), C11(H11), C12(H12),
 C16(H16), C17(H17), C19(H19), C20(H20), C26(H26), C27(H27), C29(H29), C30(H30),
  C35(H35), C36(H36), C38(H38), C39(H39)
3.d Idealised Me refined as rotating group:
 C22(H22A,H22B,H22C), C31(H31A,H31B,H31C), C41(H41A,H41B,H41C)
;
_olex2_submission_special_instructions 'No special instructions were received'

loop_
_space_group_symop_operation_xyz
'x, y, z'
'-x, -y, -z'

loop_
_atom_site_label
_atom_site_type_symbol
_atom_site_fract_x
_atom_site_fract_y
_atom_site_fract_z
_atom_site_U_iso_or_equiv
_atom_site_adp_type
_atom_site_occupancy
_atom_site_site_symmetry_order
_atom_site_calc_flag
_atom_site_refinement_flags_posn
_atom_site_refinement_flags_adp
_atom_site_refinement_flags_occupancy
_atom_site_disorder_assembly
_atom_site_disorder_group
C1 C 0.8902(4) 0.1835(4) 0.4217(3) 0.0281(11) Uani 1 1 d . . . . .
C01B C 0.7476(6) 1.1388(6) -0.1487(4) 0.0561(17) Uani 1 1 d . . . . .
C2 C 0.9117(5) 0.0809(4) 0.3945(4) 0.0346(13) Uani 1 1 d . . . . .
C3 C 1.0195(5) 0.0324(5) 0.3457(4) 0.0445(15) Uani 1 1 d . . . . .
H3 H 1.036039 -0.035343 0.326178 0.053 Uiso 1 1 calc R U . . .
C4 C 1.0997(5) 0.0847(5) 0.3270(4) 0.0433(14) Uani 1 1 d . . . . .
H4 H 1.172532 0.052292 0.295603 0.052 Uiso 1 1 calc R U . . .
C5 C 1.0726(5) 0.1873(5) 0.3550(4) 0.0364(13) Uani 1 1 d . . . . .
H5 H 1.128520 0.222604 0.340741 0.044 Uiso 1 1 calc R U . . .
C6 C 0.8223(6) 0.0295(5) 0.4192(5) 0.0517(16) Uani 1 1 d . . . . .
H6 H 0.835014 -0.037817 0.400443 0.062 Uiso 1 1 calc R U . . .
C7 C 0.7223(6) 0.0763(5) 0.4680(5) 0.0535(17) Uani 1 1 d . . . . .
H7 H 0.666556 0.040719 0.483303 0.064 Uiso 1 1 calc R U . . .
C8 C 0.6984(5) 0.1794(5) 0.4972(4) 0.0379(13) Uani 1 1 d . . . . .
C9 C 0.7815(4) 0.2352(4) 0.4731(3) 0.0283(11) Uani 1 1 d . . . . .
C10 C 0.6614(4) 0.3838(5) 0.5432(3) 0.0311(12) Uani 1 1 d . . . . .
H10 H 0.647295 0.453679 0.558474 0.037 Uiso 1 1 calc R U . . .
C11 C 0.5743(5) 0.3346(5) 0.5706(4) 0.0403(14) Uani 1 1 d . . . . .
H11 H 0.504683 0.370385 0.604166 0.048 Uiso 1 1 calc R U . . .
C12 C 0.5932(5) 0.2337(6) 0.5473(4) 0.0487(16) Uani 1 1 d . . . . .
H12 H 0.535691 0.200215 0.564789 0.058 Uiso 1 1 calc R U . . .
C13 C 0.7568(5) 0.5764(5) 0.3036(4) 0.0303(12) Uani 1 1 d . . . . .
C14 C 0.6755(4) 0.6567(5) 0.2192(4) 0.0366(13) Uani 1 1 d . . . . .
H14A H 0.605586 0.637212 0.227269 0.044 Uiso 1 1 calc R U . . .
H14B H 0.649683 0.740038 0.217678 0.044 Uiso 1 1 calc R U . . .
C15 C 0.6849(5) 0.7079(5) 0.0451(4) 0.0350(13) Uani 1 1 d . . . . .
C16 C 0.5700(5) 0.7894(5) 0.0354(4) 0.0495(16) Uani 1 1 d . . . . .
H16 H 0.520653 0.801581 0.090173 0.059 Uiso 1 1 calc R U . . .
C17 C 0.5287(5) 0.8535(5) -0.0579(4) 0.0540(16) Uani 1 1 d . . . . .
H17 H 0.450330 0.908324 -0.064871 0.065 Uiso 1 1 calc R U . . .
C18 C 0.5997(5) 0.8387(5) -0.1405(4) 0.0409(14) Uani 1 1 d . . . . .
C19 C 0.7166(5) 0.7561(5) -0.1281(4) 0.0378(13) Uani 1 1 d . . . . .
H19 H 0.766553 0.745098 -0.182741 0.045 Uiso 1 1 calc R U . . .
C20 C 0.7591(5) 0.6912(5) -0.0376(4) 0.0370(13) Uani 1 1 d . . . . .
H20 H 0.837352 0.635982 -0.030637 0.044 Uiso 1 1 calc R U . . .
C21 C 0.5579(6) 0.9029(6) -0.2414(5) 0.0605(18) Uani 1 1 d . . . . .
C22 C 0.4297(8) 0.9878(9) -0.2550(6) 0.131(4) Uani 1 1 d . . . . .
H22A H 0.415346 1.023191 -0.323458 0.196 Uiso 1 1 calc R U . . .
H22B H 0.413340 1.049826 -0.224921 0.196 Uiso 1 1 calc R U . . .
H22C H 0.378685 0.944609 -0.225183 0.196 Uiso 1 1 calc R U . . .
C23 C 0.9526(4) 0.7049(4) 0.3744(3) 0.0263(11) Uani 1 1 d . . . . .
C24 C 0.9001(5) 0.7596(4) 0.2755(4) 0.0391(14) Uani 1 1 d . . . . .
H24A H 0.938076 0.704223 0.236469 0.047 Uiso 1 1 calc R U . . .
H24B H 0.815694 0.774631 0.282447 0.047 Uiso 1 1 calc R U . . .
C25 C 0.8752(5) 0.9278(5) 0.1356(4) 0.0413(14) Uani 1 1 d . . . . .
C26 C 0.8770(6) 1.0419(5) 0.0976(4) 0.0589(18) Uani 1 1 d . . . . .
H26 H 0.905826 1.072260 0.133922 0.071 Uiso 1 1 calc R U . . .
C27 C 0.8361(6) 1.1098(5) 0.0060(4) 0.0595(18) Uani 1 1 d . . . . .
H27 H 0.836077 1.186939 -0.018401 0.071 Uiso 1 1 calc R U . . .
C28 C 0.7950(5) 1.0669(5) -0.0510(4) 0.0410(14) Uani 1 1 d . . . . .
C29 C 0.7964(5) 0.9515(5) -0.0123(4) 0.0458(15) Uani 1 1 d . . . . .
H29 H 0.769054 0.920363 -0.049083 0.055 Uiso 1 1 calc R U . . .
C30 C 0.8373(5) 0.8824(5) 0.0791(4) 0.0473(15) Uani 1 1 d . . . . .
H30 H 0.839362 0.804463 0.102887 0.057 Uiso 1 1 calc R U . . .
C31 C 0.7543(8) 1.2601(6) -0.1950(5) 0.086(2) Uani 1 1 d . . . . .
H31A H 0.722513 1.293400 -0.258935 0.128 Uiso 1 1 calc R U . . .
H31B H 0.835911 1.252224 -0.200264 0.128 Uiso 1 1 calc R U . . .
H31C H 0.708895 1.312266 -0.155437 0.128 Uiso 1 1 calc R U . . .
C32 C 0.8198(4) 0.5562(4) 0.6351(3) 0.0233(11) Uani 1 1 d . . . . .
C33 C 0.7224(4) 0.5834(5) 0.7126(4) 0.0341(12) Uani 1 1 d . . . . .
H33A H 0.748977 0.526125 0.775489 0.041 Uiso 1 1 calc R U . . .
H33B H 0.703777 0.663110 0.717281 0.041 Uiso 1 1 calc R U . . .
C34 C 0.5227(4) 0.5928(4) 0.7509(3) 0.0298(12) Uani 1 1 d . . . . .
C35 C 0.5207(4) 0.5993(5) 0.8441(4) 0.0383(13) Uani 1 1 d . . . . .
H35 H 0.588194 0.595306 0.867948 0.046 Uiso 1 1 calc R U . . .
C36 C 0.4175(5) 0.6118(5) 0.9018(4) 0.0389(13) Uani 1 1 d . . . . .
H36 H 0.416530 0.615863 0.964784 0.047 Uiso 1 1 calc R U . . .
C37 C 0.3150(4) 0.6186(4) 0.8682(4) 0.0318(12) Uani 1 1 d . . . . .
C38 C 0.3184(4) 0.6158(5) 0.7737(4) 0.0359(13) Uani 1 1 d . . . . .
H38 H 0.249938 0.623752 0.748488 0.043 Uiso 1 1 calc R U . . .
C39 C 0.4207(4) 0.6014(5) 0.7161(4) 0.0372(13) Uani 1 1 d . . . . .
H39 H 0.421547 0.597513 0.653031 0.045 Uiso 1 1 calc R U . . .
C40 C 0.2085(5) 0.6253(5) 0.9346(5) 0.0399(14) Uani 1 1 d . . . . .
C41 C 0.0923(5) 0.6615(6) 0.8918(5) 0.0608(18) Uani 1 1 d . . . . .
H41A H 0.094526 0.599346 0.867162 0.091 Uiso 1 1 calc R U . . .
H41B H 0.077769 0.734455 0.839387 0.091 Uiso 1 1 calc R U . . .
H41C H 0.029683 0.674089 0.941207 0.091 Uiso 1 1 calc R U . . .
N1 N 0.7624(3) 0.3364(3) 0.4968(3) 0.0241(9) Uani 1 1 d . . . . .
N2 N 0.9713(3) 0.2373(3) 0.4007(3) 0.0276(9) Uani 1 1 d . . . . .
O1 O 0.8125(3) 0.5002(3) 0.5821(2) 0.0260(7) Uani 1 1 d . . . . .
O2 O 0.9015(3) 0.5922(3) 0.6327(2) 0.0342(8) Uani 1 1 d . . . . .
O3 O 0.6192(3) 0.5764(3) 0.6877(2) 0.0382(9) Uani 1 1 d . . . . .
O4 O 0.2159(3) 0.6014(4) 1.0220(3) 0.0573(11) Uani 1 1 d . . . . .
O5 O 0.9376(3) 0.6092(3) 0.4262(2) 0.0247(7) Uani 1 1 d . . . . .
O6 O 1.0093(3) 0.7475(3) 0.4040(2) 0.0328(8) Uani 1 1 d . . . . .
O7 O 0.9162(4) 0.8685(3) 0.2278(3) 0.0499(11) Uani 1 1 d . . . . .
O8 O 0.7010(5) 1.1016(4) -0.1916(3) 0.0879(17) Uani 1 1 d . . . . .
O9 O 0.6224(4) 0.8850(5) -0.3117(3) 0.0786(15) Uani 1 1 d . . . . .
O10 O 0.7390(3) 0.6389(3) 0.1311(3) 0.0456(10) Uani 1 1 d . . . . .
O11 O 0.8579(3) 0.5004(3) 0.2889(2) 0.0345(8) Uani 1 1 d . . . . .
O12 O 0.7201(3) 0.5891(3) 0.3862(2) 0.0363(9) Uani 1 1 d . . . . .
O14 O 1.0169(8) 0.5585(11) 0.1300(8) 0.220(5) Uani 1 1 d G U . . .
H14C H 1.087155 0.514904 0.115454 0.331 Uiso 1 1 d G U . . .
H14D H 0.997885 0.514963 0.183153 0.331 Uiso 1 1 d G U . . .
Yb1 Yb 0.91664(2) 0.42751(2) 0.45313(2) 0.02433(8) Uani 1 1 d . . . . .
O13 O 0.6677(8) 0.8076(8) 0.4780(6) 0.139(2) Uiso 1 1 d G . . . .
H13A H 0.736095 0.809539 0.476669 0.208 Uiso 1 1 d G U . . .
H13B H 0.622840 0.839166 0.521038 0.208 Uiso 1 1 d G U . . .

loop_
_atom_site_aniso_label
_atom_site_aniso_U_11
_atom_site_aniso_U_22
_atom_site_aniso_U_33
_atom_site_aniso_U_23
_atom_site_aniso_U_13
_atom_site_aniso_U_12
C1 0.035(3) 0.025(3) 0.027(3) -0.006(2) -0.006(2) -0.014(2)
C01B 0.073(5) 0.046(4) 0.035(4) -0.007(3) -0.006(3) -0.010(3)
C2 0.046(3) 0.028(3) 0.035(3) -0.011(3) -0.009(3) -0.016(3)
C3 0.058(4) 0.030(3) 0.048(4) -0.025(3) -0.007(3) -0.008(3)
C4 0.044(3) 0.036(3) 0.045(4) -0.023(3) 0.003(3) -0.004(3)
C5 0.037(3) 0.034(3) 0.042(3) -0.021(3) 0.008(3) -0.013(3)
C6 0.065(4) 0.032(3) 0.073(4) -0.019(3) -0.014(4) -0.026(3)
C7 0.053(4) 0.046(4) 0.079(5) -0.022(4) -0.002(4) -0.033(3)
C8 0.038(3) 0.038(3) 0.043(3) -0.010(3) -0.002(3) -0.022(3)
C9 0.030(3) 0.026(3) 0.031(3) -0.006(2) -0.006(2) -0.013(2)
C10 0.031(3) 0.037(3) 0.027(3) -0.010(2) -0.001(2) -0.014(2)
C11 0.034(3) 0.055(4) 0.038(3) -0.017(3) 0.008(2) -0.024(3)
C12 0.044(4) 0.062(4) 0.055(4) -0.014(3) 0.004(3) -0.039(3)
C13 0.032(3) 0.037(3) 0.030(3) -0.004(3) -0.005(2) -0.024(3)
C14 0.030(3) 0.042(3) 0.032(3) -0.005(3) -0.002(2) -0.013(3)
C15 0.039(3) 0.042(3) 0.025(3) -0.004(3) -0.008(2) -0.018(3)
C16 0.035(3) 0.060(4) 0.035(3) -0.009(3) -0.001(3) -0.005(3)
C17 0.042(4) 0.054(4) 0.044(4) -0.011(3) -0.010(3) 0.004(3)
C18 0.052(4) 0.038(3) 0.028(3) -0.001(3) -0.008(3) -0.017(3)
C19 0.044(3) 0.047(4) 0.028(3) -0.012(3) 0.002(3) -0.023(3)
C20 0.029(3) 0.039(3) 0.042(4) -0.013(3) -0.001(3) -0.012(3)
C21 0.066(5) 0.053(4) 0.049(4) -0.006(3) -0.011(4) -0.013(4)
C22 0.095(7) 0.150(9) 0.051(5) -0.002(5) -0.027(5) 0.035(6)
C23 0.025(3) 0.022(3) 0.028(3) -0.009(2) 0.003(2) -0.004(2)
C24 0.058(4) 0.027(3) 0.036(3) 0.001(3) -0.016(3) -0.022(3)
C25 0.062(4) 0.032(3) 0.030(3) 0.003(3) -0.011(3) -0.023(3)
C26 0.108(6) 0.040(4) 0.043(4) -0.001(3) -0.022(4) -0.043(4)
C27 0.101(5) 0.032(4) 0.042(4) 0.001(3) -0.012(4) -0.028(4)
C28 0.054(4) 0.031(3) 0.028(3) -0.001(3) -0.004(3) -0.012(3)
C29 0.063(4) 0.046(4) 0.032(3) -0.005(3) -0.012(3) -0.024(3)
C30 0.071(4) 0.036(3) 0.038(3) 0.003(3) -0.016(3) -0.030(3)
C31 0.131(7) 0.059(5) 0.048(4) 0.015(4) -0.024(4) -0.034(5)
C32 0.020(3) 0.025(3) 0.025(3) -0.010(2) 0.002(2) -0.007(2)
C33 0.026(3) 0.046(3) 0.039(3) -0.022(3) 0.004(2) -0.016(3)
C34 0.027(3) 0.037(3) 0.029(3) -0.015(2) 0.006(2) -0.014(2)
C35 0.026(3) 0.062(4) 0.036(3) -0.022(3) 0.006(2) -0.021(3)
C36 0.036(3) 0.061(4) 0.027(3) -0.019(3) 0.002(2) -0.023(3)
C37 0.028(3) 0.034(3) 0.036(3) -0.014(3) 0.006(2) -0.015(2)
C38 0.018(3) 0.049(3) 0.045(3) -0.020(3) -0.002(2) -0.011(2)
C39 0.032(3) 0.053(4) 0.033(3) -0.022(3) -0.002(2) -0.014(3)
C40 0.029(3) 0.040(3) 0.053(4) -0.021(3) 0.010(3) -0.015(3)
C41 0.032(3) 0.082(5) 0.072(5) -0.029(4) 0.011(3) -0.026(3)
N1 0.023(2) 0.029(2) 0.024(2) -0.0106(19) 0.0011(17) -0.0123(18)
N2 0.031(2) 0.027(2) 0.027(2) -0.0096(19) -0.0017(19) -0.011(2)
O1 0.0249(18) 0.0328(19) 0.0272(18) -0.0162(16) 0.0071(14) -0.0148(15)
O2 0.0301(19) 0.046(2) 0.042(2) -0.0278(18) 0.0122(16) -0.0228(18)
O3 0.0249(19) 0.069(3) 0.031(2) -0.0275(19) 0.0083(16) -0.0213(18)
O4 0.043(2) 0.082(3) 0.047(3) -0.019(2) 0.017(2) -0.031(2)
O5 0.0270(18) 0.0179(18) 0.0266(18) -0.0005(15) -0.0011(14) -0.0105(15)
O6 0.045(2) 0.0270(19) 0.033(2) -0.0054(16) -0.0093(16) -0.0199(17)
O7 0.090(3) 0.035(2) 0.034(2) 0.0091(18) -0.026(2) -0.039(2)
O8 0.136(5) 0.065(3) 0.054(3) 0.002(3) -0.043(3) -0.030(3)
O9 0.078(4) 0.096(4) 0.036(3) -0.004(3) -0.007(3) -0.018(3)
O10 0.034(2) 0.059(3) 0.030(2) -0.0059(19) -0.0066(17) -0.0069(19)
O11 0.034(2) 0.043(2) 0.0251(19) -0.0110(17) -0.0044(16) -0.0109(19)
O12 0.030(2) 0.051(2) 0.026(2) -0.0076(18) 0.0005(16) -0.0162(18)
O14 0.139(7) 0.285(11) 0.166(8) 0.000(7) 0.053(6) -0.083(7)
Yb1 0.02522(12) 0.02741(13) 0.02331(13) -0.00891(9) 0.00166(8) -0.01266(9)

loop_
_atom_type_symbol
_atom_type_description
_atom_type_scat_dispersion_real
_atom_type_scat_dispersion_imag
_atom_type_scat_source
C C 0.0033 0.0016 'International Tables Vol C Tables 4.2.6.8 and 6.1.1.4'
H H 0.0000 0.0000 'International Tables Vol C Tables 4.2.6.8 and 6.1.1.4'
N N 0.0061 0.0033 'International Tables Vol C Tables 4.2.6.8 and 6.1.1.4'
O O 0.0106 0.0060 'International Tables Vol C Tables 4.2.6.8 and 6.1.1.4'
Yb Yb -0.3850 5.5486 'International Tables Vol C Tables 4.2.6.8 and 6.1.1.4'

loop_
_geom_angle_atom_site_label_1
_geom_angle_atom_site_label_2
_geom_angle_atom_site_label_3
_geom_angle
_geom_angle_site_symmetry_1
_geom_angle_site_symmetry_3
C2 C1 C9 120.2(4) . .
N2 C1 C2 121.9(4) . .
N2 C1 C9 118.0(4) . .
C28 C01B C31 120.0(6) . .
O8 C01B C28 120.5(6) . .
O8 C01B C31 119.5(6) . .
C1 C2 C6 118.6(5) . .
C3 C2 C1 118.3(5) . .
C3 C2 C6 123.1(5) . .
C2 C3 H3 120.3 . .
C4 C3 C2 119.4(5) . .
C4 C3 H3 120.3 . .
C3 C4 H4 120.2 . .
C3 C4 C5 119.6(5) . .
C5 C4 H4 120.2 . .
C4 C5 H5 118.3 . .
N2 C5 C4 123.3(5) . .
N2 C5 H5 118.3 . .
C2 C6 H6 119.3 . .
C7 C6 C2 121.3(5) . .
C7 C6 H6 119.3 . .
C6 C7 H7 119.3 . .
C6 C7 C8 121.4(5) . .
C8 C7 H7 119.3 . .
C9 C8 C7 119.7(5) . .
C12 C8 C7 123.7(5) . .
C12 C8 C9 116.6(5) . .
C8 C9 C1 118.8(4) . .
N1 C9 C1 118.6(4) . .
N1 C9 C8 122.6(5) . .
C11 C10 H10 118.3 . .
N1 C10 H10 118.3 . .
N1 C10 C11 123.5(5) . .
C10 C11 H11 120.6 . .
C12 C11 C10 118.7(5) . .
C12 C11 H11 120.6 . .
C8 C12 H12 119.7 . .
C11 C12 C8 120.7(5) . .
C11 C12 H12 119.7 . .
O11 C13 C14 120.2(5) . .
O12 C13 C14 117.6(5) . .
O12 C13 O11 122.2(5) . .
C13 C14 H14A 110.0 . .
C13 C14 H14B 110.0 . .
H14A C14 H14B 108.3 . .
O10 C14 C13 108.6(4) . .
O10 C14 H14A 110.0 . .
O10 C14 H14B 110.0 . .
C16 C15 C20 120.4(5) . .
O10 C15 C16 125.7(5) . .
O10 C15 C20 113.9(5) . .
C15 C16 H16 120.7 . .
C15 C16 C17 118.5(5) . .
C17 C16 H16 120.7 . .
C16 C17 H17 118.9 . .
C18 C17 C16 122.3(5) . .
C18 C17 H17 118.9 . .
C17 C18 C19 117.7(5) . .
C17 C18 C21 123.9(6) . .
C19 C18 C21 118.3(5) . .
C18 C19 H19 119.4 . .
C20 C19 C18 121.3(5) . .
C20 C19 H19 119.4 . .
C15 C20 H20 120.1 . .
C19 C20 C15 119.8(5) . .
C19 C20 H20 120.1 . .
C18 C21 C22 118.4(6) . .
O9 C21 C18 121.7(6) . .
O9 C21 C22 119.8(6) . .
C21 C22 H22A 109.5 . .
C21 C22 H22B 109.5 . .
C21 C22 H22C 109.5 . .
H22A C22 H22B 109.5 . .
H22A C22 H22C 109.5 . .
H22B C22 H22C 109.5 . .
C24 C23 Yb1 170.2(3) . 2_766
O5 C23 C24 115.7(4) . .
O5 C23 Yb1 62.4(2) . 2_766
O6 C23 C24 122.8(4) . .
O6 C23 O5 121.4(4) . .
O6 C23 Yb1 59.7(2) . 2_766
C23 C24 H24A 109.6 . .
C23 C24 H24B 109.6 . .
H24A C24 H24B 108.1 . .
O7 C24 C23 110.4(4) . .
O7 C24 H24A 109.6 . .
O7 C24 H24B 109.6 . .
C30 C25 C26 119.3(5) . .
O7 C25 C26 115.0(5) . .
O7 C25 C30 125.6(5) . .
C25 C26 H26 120.1 . .
C27 C26 C25 119.7(5) . .
C27 C26 H26 120.1 . .
C26 C27 H27 119.1 . .
C26 C27 C28 121.8(5) . .
C28 C27 H27 119.1 . .
C27 C28 C01B 123.1(5) . .
C27 C28 C29 117.5(5) . .
C29 C28 C01B 119.4(5) . .
C28 C29 H29 119.3 . .
C30 C29 C28 121.4(5) . .
C30 C29 H29 119.3 . .
C25 C30 H30 119.9 . .
C29 C30 C25 120.2(5) . .
C29 C30 H30 119.9 . .
C01B C31 H31A 109.5 . .
C01B C31 H31B 109.5 . .
C01B C31 H31C 109.5 . .
H31A C31 H31B 109.5 . .
H31A C31 H31C 109.5 . .
H31B C31 H31C 109.5 . .
O1 C32 C33 117.9(4) . .
O1 C32 O2 127.0(4) . .
O2 C32 C33 115.2(4) . .
C32 C33 H33A 109.8 . .
C32 C33 H33B 109.8 . .
H33A C33 H33B 108.3 . .
O3 C33 C32 109.3(4) . .
O3 C33 H33A 109.8 . .
O3 C33 H33B 109.8 . .
C35 C34 C39 119.4(4) . .
O3 C34 C35 125.4(4) . .
O3 C34 C39 115.1(4) . .
C34 C35 H35 120.3 . .
C34 C35 C36 119.4(5) . .
C36 C35 H35 120.3 . .
C35 C36 H36 119.1 . .
C35 C36 C37 121.7(5) . .
C37 C36 H36 119.1 . .
C36 C37 C40 119.8(5) . .
C38 C37 C36 117.7(4) . .
C38 C37 C40 122.5(5) . .
C37 C38 H38 119.4 . .
C39 C38 C37 121.3(5) . .
C39 C38 H38 119.4 . .
C34 C39 H39 119.8 . .
C38 C39 C34 120.5(5) . .
C38 C39 H39 119.8 . .
C37 C40 C41 118.6(5) . .
O4 C40 C37 120.6(5) . .
O4 C40 C41 120.8(5) . .
C40 C41 H41A 109.5 . .
C40 C41 H41B 109.5 . .
C40 C41 H41C 109.5 . .
H41A C41 H41B 109.5 . .
H41A C41 H41C 109.5 . .
H41B C41 H41C 109.5 . .
C9 N1 Yb1 120.4(3) . .
C10 N1 C9 117.9(4) . .
C10 N1 Yb1 121.7(3) . .
C1 N2 Yb1 118.0(3) . .
C5 N2 C1 117.5(4) . .
C5 N2 Yb1 124.5(3) . .
C32 O1 Yb1 139.2(3) . .
C32 O2 Yb1 135.6(3) . 2_766
C34 O3 C33 118.4(4) . .
C23 O5 Yb1 155.3(3) . .
C23 O5 Yb1 90.9(3) . 2_766
Yb1 O5 Yb1 106.78(11) . 2_766
C23 O6 Yb1 94.6(3) . 2_766
C25 O7 C24 117.2(4) . .
C15 O10 C14 118.5(4) . .
C13 O11 Yb1 96.1(3) . .
C13 O12 Yb1 88.8(3) . .
H14C O14 H14D 104.5 . .
C23 Yb1 Yb1 60.91(10) 2_766 2_766
N1 Yb1 C23 97.23(13) . 2_766
N1 Yb1 N2 64.95(12) . .
N1 Yb1 O5 122.40(11) . 2_766
N1 Yb1 O12 71.80(12) . .
N1 Yb1 Yb1 144.56(8) . 2_766
N2 Yb1 C23 92.15(13) . 2_766
N2 Yb1 Yb1 136.90(9) . 2_766
O1 Yb1 C23 70.09(12) . 2_766
O1 Yb1 N1 78.32(11) . .
O1 Yb1 N2 136.89(11) . .
O1 Yb1 O2 137.96(10) . 2_766
O1 Yb1 O5 70.98(10) . 2_766
O1 Yb1 O5 74.61(10) . .
O1 Yb1 O6 77.26(11) . 2_766
O1 Yb1 O11 126.83(12) . .
O1 Yb1 O12 74.08(11) . .
O1 Yb1 Yb1 68.31(7) . 2_766
O2 Yb1 C23 87.46(13) 2_766 2_766
O2 Yb1 N1 141.35(11) 2_766 .
O2 Yb1 N2 76.58(11) 2_766 .
O2 Yb1 O5 74.35(11) 2_766 .
O2 Yb1 O5 73.39(11) 2_766 2_766
O2 Yb1 O6 97.86(12) 2_766 2_766
O2 Yb1 O11 78.48(12) 2_766 .
O2 Yb1 O12 122.87(11) 2_766 .
O2 Yb1 Yb1 69.74(7) 2_766 2_766
O5 Yb1 C23 98.75(12) . 2_766
O5 Yb1 C23 26.69(11) 2_766 2_766
O5 Yb1 N1 141.43(12) . .
O5 Yb1 N2 109.92(11) 2_766 .
O5 Yb1 N2 148.35(11) . .
O5 Yb1 O5 73.22(11) . 2_766
O5 Yb1 O6 124.21(10) . 2_766
O5 Yb1 O11 86.62(11) . .
O5 Yb1 O12 137.42(11) 2_766 .
O5 Yb1 O12 74.68(11) . .
O5 Yb1 Yb1 35.01(7) 2_766 2_766
O5 Yb1 Yb1 38.22(7) . 2_766
O6 Yb1 C23 25.73(11) 2_766 2_766
O6 Yb1 N1 74.41(11) 2_766 .
O6 Yb1 N2 71.94(11) 2_766 .
O6 Yb1 O5 52.24(10) 2_766 2_766
O6 Yb1 O12 139.17(11) 2_766 .
O6 Yb1 Yb1 86.63(7) 2_766 2_766
O11 Yb1 C23 163.06(12) . 2_766
O11 Yb1 N1 88.14(12) . .
O11 Yb1 N2 75.52(12) . .
O11 Yb1 O5 148.84(11) . 2_766
O11 Yb1 O6 147.18(11) . 2_766
O11 Yb1 O12 52.93(11) . .
O11 Yb1 Yb1 121.17(8) . 2_766
O12 Yb1 C23 143.99(12) . 2_766
O12 Yb1 N2 112.13(12) . .
O12 Yb1 Yb1 108.51(8) . 2_766
H13A O13 H13B 109.5 . .

loop_
_geom_bond_atom_site_label_1
_geom_bond_atom_site_label_2
_geom_bond_distance
_geom_bond_site_symmetry_2
C1 C2 1.399(7) .
C1 C9 1.429(7) .
C1 N2 1.373(6) .
C01B C28 1.476(8) .
C01B C31 1.503(9) .
C01B O8 1.216(7) .
C2 C3 1.394(7) .
C2 C6 1.440(7) .
C3 H3 0.9300 .
C3 C4 1.351(8) .
C4 H4 0.9300 .
C4 C5 1.391(7) .
C5 H5 0.9300 .
C5 N2 1.323(6) .
C6 H6 0.9300 .
C6 C7 1.324(8) .
C7 H7 0.9300 .
C7 C8 1.415(8) .
C8 C9 1.410(7) .
C8 C12 1.401(8) .
C9 N1 1.363(6) .
C10 H10 0.9300 .
C10 C11 1.394(7) .
C10 N1 1.317(6) .
C11 H11 0.9300 .
C11 C12 1.356(8) .
C12 H12 0.9300 .
C13 C14 1.517(7) .
C13 O11 1.261(6) .
C13 O12 1.245(6) .
C14 H14A 0.9700 .
C14 H14B 0.9700 .
C14 O10 1.416(6) .
C15 C16 1.367(7) .
C15 C20 1.398(7) .
C15 O10 1.362(6) .
C16 H16 0.9300 .
C16 C17 1.388(8) .
C17 H17 0.9300 .
C17 C18 1.376(8) .
C18 C19 1.391(8) .
C18 C21 1.483(8) .
C19 H19 0.9300 .
C19 C20 1.359(7) .
C20 H20 0.9300 .
C21 C22 1.506(10) .
C21 O9 1.206(8) .
C22 H22A 0.9600 .
C22 H22B 0.9600 .
C22 H22C 0.9600 .
C23 C24 1.500(7) .
C23 O5 1.276(5) .
C23 O6 1.237(5) .
C23 Yb1 2.840(5) 2_766
C24 H24A 0.9700 .
C24 H24B 0.9700 .
C24 O7 1.413(6) .
C25 C26 1.385(7) .
C25 C30 1.374(7) .
C25 O7 1.367(6) .
C26 H26 0.9300 .
C26 C27 1.372(8) .
C27 H27 0.9300 .
C27 C28 1.379(8) .
C28 C29 1.387(7) .
C29 H29 0.9300 .
C29 C30 1.373(7) .
C30 H30 0.9300 .
C31 H31A 0.9600 .
C31 H31B 0.9600 .
C31 H31C 0.9600 .
C32 C33 1.510(6) .
C32 O1 1.243(5) .
C32 O2 1.258(5) .
C33 H33A 0.9700 .
C33 H33B 0.9700 .
C33 O3 1.422(5) .
C34 C35 1.377(7) .
C34 C39 1.382(7) .
C34 O3 1.360(5) .
C35 H35 0.9300 .
C35 C36 1.379(7) .
C36 H36 0.9300 .
C36 C37 1.389(7) .
C37 C38 1.375(7) .
C37 C40 1.481(7) .
C38 H38 0.9300 .
C38 C39 1.369(7) .
C39 H39 0.9300 .
C40 C41 1.488(8) .
C40 O4 1.213(6) .
C41 H41A 0.9600 .
C41 H41B 0.9600 .
C41 H41C 0.9600 .
N1 Yb1 2.506(3) .
N2 Yb1 2.572(4) .
O1 Yb1 2.315(3) .
O2 Yb1 2.331(3) 2_766
O5 Yb1 2.335(3) .
O5 Yb1 2.518(3) 2_766
O6 Yb1 2.459(3) 2_766
O11 Yb1 2.374(3) .
O12 Yb1 2.538(3) .
O14 H14C 0.8505 .
O14 H14D 0.8498 .
Yb1 Yb1 3.8972(4) 2_766
O13 H13A 0.8500 .
O13 H13B 0.8501 .

loop_
_geom_torsion_atom_site_label_1
_geom_torsion_atom_site_label_2
_geom_torsion_atom_site_label_3
_geom_torsion_atom_site_label_4
_geom_torsion
_geom_torsion_site_symmetry_1
_geom_torsion_site_symmetry_2
_geom_torsion_site_symmetry_3
_geom_torsion_site_symmetry_4
C1 C2 C3 C4 0.5(8) . . . .
C1 C2 C6 C7 -1.1(9) . . . .
C1 C9 N1 C10 179.3(4) . . . .
C1 C9 N1 Yb1 -0.9(6) . . . .
C01B C28 C29 C30 -178.6(6) . . . .
C2 C1 C9 C8 1.3(7) . . . .
C2 C1 C9 N1 -178.7(4) . . . .
C2 C1 N2 C5 -1.2(7) . . . .
C2 C1 N2 Yb1 178.9(4) . . . .
C2 C3 C4 C5 -1.2(8) . . . .
C2 C6 C7 C8 0.6(10) . . . .
C3 C2 C6 C7 178.1(6) . . . .
C3 C4 C5 N2 0.8(9) . . . .
C4 C5 N2 C1 0.5(7) . . . .
C4 C5 N2 Yb1 -179.7(4) . . . .
C6 C2 C3 C4 -178.7(5) . . . .
C6 C7 C8 C9 0.9(9) . . . .
C6 C7 C8 C12 178.8(6) . . . .
C7 C8 C9 C1 -1.9(8) . . . .
C7 C8 C9 N1 178.2(5) . . . .
C7 C8 C12 C11 -177.9(6) . . . .
C8 C9 N1 C10 -0.7(7) . . . .
C8 C9 N1 Yb1 179.0(4) . . . .
C9 C1 C2 C3 -179.2(5) . . . .
C9 C1 C2 C6 0.1(7) . . . .
C9 C1 N2 C5 178.7(4) . . . .
C9 C1 N2 Yb1 -1.2(5) . . . .
C9 C8 C12 C11 0.0(8) . . . .
C10 C11 C12 C8 0.4(8) . . . .
C11 C10 N1 C9 1.1(7) . . . .
C11 C10 N1 Yb1 -178.6(4) . . . .
C12 C8 C9 C1 -179.8(5) . . . .
C12 C8 C9 N1 0.2(8) . . . .
C13 C14 O10 C15 -176.1(4) . . . .
C14 C13 O11 Yb1 178.4(4) . . . .
C14 C13 O12 Yb1 -178.5(4) . . . .
C15 C16 C17 C18 -0.8(10) . . . .
C16 C15 C20 C19 -0.3(8) . . . .
C16 C15 O10 C14 -4.3(8) . . . .
C16 C17 C18 C19 0.0(9) . . . .
C16 C17 C18 C21 178.2(6) . . . .
C17 C18 C19 C20 0.6(8) . . . .
C17 C18 C21 C22 -1.2(10) . . . .
C17 C18 C21 O9 -178.1(7) . . . .
C18 C19 C20 C15 -0.5(8) . . . .
C19 C18 C21 C22 177.0(7) . . . .
C19 C18 C21 O9 0.0(9) . . . .
C20 C15 C16 C17 0.9(9) . . . .
C20 C15 O10 C14 174.2(4) . . . .
C21 C18 C19 C20 -177.7(5) . . . .
C23 C24 O7 C25 178.6(5) . . . .
C24 C23 O5 Yb1 33.0(9) . . . .
C24 C23 O5 Yb1 169.2(4) . . . 2_766
C24 C23 O6 Yb1 -168.8(4) . . . 2_766
C25 C26 C27 C28 -1.4(11) . . . .
C26 C25 C30 C29 -3.1(9) . . . .
C26 C25 O7 C24 170.9(5) . . . .
C26 C27 C28 C01B 178.4(6) . . . .
C26 C27 C28 C29 -0.1(10) . . . .
C27 C28 C29 C30 -0.1(9) . . . .
C28 C29 C30 C25 1.7(9) . . . .
C30 C25 C26 C27 2.9(10) . . . .
C30 C25 O7 C24 -11.3(9) . . . .
C31 C01B C28 C27 6.5(10) . . . .
C31 C01B C28 C29 -175.1(6) . . . .
C32 C33 O3 C34 177.1(4) . . . .
C33 C32 O1 Yb1 179.5(3) . . . .
C33 C32 O2 Yb1 174.0(3) . . . 2_766
C34 C35 C36 C37 -0.3(8) . . . .
C35 C34 C39 C38 -0.3(8) . . . .
C35 C34 O3 C33 -9.6(8) . . . .
C35 C36 C37 C38 -1.8(8) . . . .
C35 C36 C37 C40 176.6(5) . . . .
C36 C37 C38 C39 2.8(8) . . . .
C36 C37 C40 C41 165.6(5) . . . .
C36 C37 C40 O4 -14.6(8) . . . .
C37 C38 C39 C34 -1.8(8) . . . .
C38 C37 C40 C41 -16.1(8) . . . .
C38 C37 C40 O4 163.7(5) . . . .
C39 C34 C35 C36 1.4(8) . . . .
C39 C34 O3 C33 171.4(5) . . . .
C40 C37 C38 C39 -175.5(5) . . . .
N1 C10 C11 C12 -1.0(8) . . . .
N2 C1 C2 C3 0.7(7) . . . .
N2 C1 C2 C6 180.0(5) . . . .
N2 C1 C9 C8 -178.6(4) . . . .
N2 C1 C9 N1 1.4(7) . . . .
O1 C32 C33 O3 -20.6(6) . . . .
O1 C32 O2 Yb1 -4.9(8) . . . 2_766
O2 C32 C33 O3 160.4(4) . . . .
O2 C32 O1 Yb1 -1.6(8) . . . .
O3 C34 C35 C36 -177.7(5) . . . .
O3 C34 C39 C38 178.8(5) . . . .
O5 C23 C24 O7 176.5(4) . . . .
O5 C23 O6 Yb1 9.6(5) . . . 2_766
O6 C23 C24 O7 -5.0(7) . . . .
O6 C23 O5 Yb1 -145.6(5) . . . .
O6 C23 O5 Yb1 -9.4(4) . . . 2_766
O7 C25 C26 C27 -179.1(6) . . . .
O7 C25 C30 C29 179.2(6) . . . .
O8 C01B C28 C27 -172.3(7) . . . .
O8 C01B C28 C29 6.1(10) . . . .
O10 C15 C16 C17 179.3(5) . . . .
O10 C15 C20 C19 -178.9(4) . . . .
O11 C13 C14 O10 -7.0(6) . . . .
O11 C13 O12 Yb1 1.2(4) . . . .
O12 C13 C14 O10 172.7(4) . . . .
O12 C13 O11 Yb1 -1.3(5) . . . .
Yb1 C23 O5 Yb1 -136.3(7) 2_766 . . .
